data_7064181
loop_
_publ_author_name
'Massoud, Salah S.'
'Louka, Febee R.'
'Guizouarn, Thierry'
'Fischer, Roland C.'
'Torvisco, Ana'
'Mautner, Franz A.'
'Smith, Asia M.'
'Salem, Nahed M. H.'
'Velmurugan, Gunasekaran'
'Comba, Peter'
'Pointillart, Fabrice'

_publ_section_title
;
 Structural and magnetic properties of lanthanide--tetraphenol--cyclen
 complexes: slow magnetic relaxation of the Nd(iii) complex
;
_journal_name_full 'New Journal of Chemistry'
_journal_paper_doi 10.1039/D5NJ03826J
_journal_year 2026
_chemical_absolute_configuration ad
_chemical_formula_moiety 'C44 H57 Ho N4 O4, C H4 O'
_chemical_formula_sum 'C45 H61 Ho N4 O5'
_chemical_formula_weight 902.90
_space_group_crystal_system orthorhombic
_space_group_IT_number 29
_space_group_name_Hall 'P 2c -2ac'
_space_group_name_H-M_alt 'P c a 21'
_atom_sites_solution_hydrogens geom
_atom_sites_solution_primary dual
_audit_creation_date 2025-09-18
_audit_creation_method
;
Olex2 1.5-ac7-018
(compiled 2025.08.06 svn.rb7424aed for Rigaku Oxford Diffraction, GUI svn.r7314)
;
_audit_update_record
;
2025-09-19 deposited with the CCDC.	2025-11-18 downloaded from the CCDC.
;
_cell_angle_alpha 90
_cell_angle_beta 90
_cell_angle_gamma 90
_cell_formula_units_Z 4
_cell_length_a 14.9515(7)
_cell_length_b 12.4578(6)
_cell_length_c 22.3763(11)
_cell_measurement_reflns_used 9729
_cell_measurement_temperature 99.97
_cell_measurement_theta_max 27.85
_cell_measurement_theta_min 2.31
_cell_volume 4167.9(3)
_computing_cell_refinement 'SAINT V8.38A (Bruker, 2018)'
_computing_data_reduction 'SAINT V8.38A (Bruker, 2018)'
_computing_molecular_graphics 'Olex2 1.5-ac7-018 (Dolomanov et al., 2009)'
_computing_publication_material 'Olex2 1.5-ac7-018 (Dolomanov et al., 2009)'
_computing_structure_refinement 'SHELXL 2019/3 (Sheldrick, 2015)'
_computing_structure_solution 'SHELXD  (Sheldrick, 2008)'
_diffrn_ambient_temperature 99.97
_diffrn_detector 'Bruker APEX2 area detector'
_diffrn_detector_area_resol_mean 7.9
_diffrn_detector_type 'CCD area detector'
_diffrn_measured_fraction_theta_full 0.999
_diffrn_measured_fraction_theta_max 0.999
_diffrn_measurement_device 'three-circle diffractometer'
_diffrn_measurement_device_type 'Bruker APEX-II CCD'
_diffrn_measurement_method '\f and \w scans'
_diffrn_radiation_monochromator 'mirror optics'
_diffrn_radiation_probe x-ray
_diffrn_radiation_type MoK\a
_diffrn_radiation_wavelength 0.71073
_diffrn_reflns_av_R_equivalents 0.1010
_diffrn_reflns_av_unetI/netI 0.0423
_diffrn_reflns_Laue_measured_fraction_full 0.999
_diffrn_reflns_Laue_measured_fraction_max 0.999
_diffrn_reflns_limit_h_max 19
_diffrn_reflns_limit_h_min -20
_diffrn_reflns_limit_k_max 16
_diffrn_reflns_limit_k_min -15
_diffrn_reflns_limit_l_max 30
_diffrn_reflns_limit_l_min -30
_diffrn_reflns_number 235200
_diffrn_reflns_point_group_measured_fraction_full 0.999
_diffrn_reflns_point_group_measured_fraction_max 0.997
_diffrn_reflns_theta_full 25.242
_diffrn_reflns_theta_max 28.712
_diffrn_reflns_theta_min 2.128
_diffrn_source 'microfocus sealed X-ray tube'
_diffrn_source_current 0.89
_diffrn_source_power 0.0445
_diffrn_source_type 'Incoatec I\ms'
_diffrn_source_voltage 50.0
_diffrn_standards_number 0
_exptl_absorpt_coefficient_mu 1.948
_exptl_absorpt_correction_T_max 0.7458
_exptl_absorpt_correction_T_min 0.5424
_exptl_absorpt_correction_type multi-scan
_exptl_absorpt_process_details
;
SADABS-2016/2 (Bruker,2016/2) was used for absorption correction.
wR2(int) was 0.1507 before and 0.1080 after correction.
The Ratio of minimum to maximum transmission is 0.7273.
The \l/2 correction factor is Not present.
;
_exptl_crystal_colour green
_exptl_crystal_colour_primary green
_exptl_crystal_density_diffrn 1.439
_exptl_crystal_description block
_exptl_crystal_F_000 1864
_exptl_crystal_size_max 0.17
_exptl_crystal_size_mid 0.13
_exptl_crystal_size_min 0.09
_refine_diff_density_max 0.851
_refine_diff_density_min -1.054
_refine_diff_density_rms 0.084
_refine_ls_abs_structure_details
;
 Flack x determined using 4252 quotients [(I+)-(I-)]/[(I+)+(I-)]
 (Parsons, Flack and Wagner, Acta Cryst. B69 (2013) 249-259).
;
_refine_ls_abs_structure_Flack 0.028(5)
_refine_ls_extinction_method none
_refine_ls_goodness_of_fit_ref 1.044
_refine_ls_hydrogen_treatment constr
_refine_ls_matrix_type full
_refine_ls_number_parameters 507
_refine_ls_number_reflns 10760
_refine_ls_number_restraints 1
_refine_ls_restrained_S_all 1.044
_refine_ls_R_factor_all 0.0365
_refine_ls_R_factor_gt 0.0274
_refine_ls_shift/su_max 0.002
_refine_ls_shift/su_mean 0.000
_refine_ls_structure_factor_coef Fsqd
_refine_ls_weighting_details 'w=1/[\s^2^(Fo^2^)+(0.0240P)^2^+3.0210P] where P=(Fo^2^+2Fc^2^)/3'
_refine_ls_weighting_scheme calc
_refine_ls_wR_factor_gt 0.0572
_refine_ls_wR_factor_ref 0.0614
_reflns_Friedel_coverage 0.947
_reflns_Friedel_fraction_full 0.999
_reflns_Friedel_fraction_max 0.996
_reflns_number_gt 9522
_reflns_number_total 10760
_reflns_threshold_expression 'I > 2\s(I)'
_cod_data_source_file d5nj03826j2.cif
_cod_data_source_block rf2298a_0m_d
_cod_database_code 7064181
_shelx_shelxl_version_number 2019/3
_shelx_space_group_comment
;
The symmetry employed for this shelxl refinement is uniquely defined
by the following loop, which should always be used as a source of
symmetry information in preference to the above space-group names.
They are only intended as comments.
;
_shelx_estimated_absorpt_t_max 0.844
_shelx_estimated_absorpt_t_min 0.733
_olex2_refinement_description
;
1. Fixed Uiso
 At 1.2 times of:
  All C(H) groups, All C(H,H) groups
 At 1.5 times of:
  All C(H,H,H) groups, All O(H) groups
2.a Secondary CH2 refined with riding coordinates:
 C33(H33A,H33B), C43(H43A,H43B), C23(H23A,H23B), C22(H22A,H22B), C11(H11A,
 H11B), C32(H32A,H32B), C1(H1A,H1B), C44(H44A,H44B), C34(H34A,H34B), C21(H21A,
 H21B), C10(H10A,H10B), C12(H12A,H12B)
2.b Aromatic/amide H refined with riding coordinates:
 C40(H40), C38(H38), C29(H29), C7(H7), C18(H18), C5(H5), C27(H27), C16(H16)
2.c Idealised Me refined as rotating group:
 C30(H30A,H30B,H30C), C41(H41A,H41B,H41C), C8(H8A,H8B,H8C), C42(H42A,H42B,
 H42C), C31(H31A,H31B,H31C), C19(H19A,H19B,H19C), C9(H9A,H9B,H9C), C45(H45A,
 H45B,H45C), C20(H20A,H20B,H20C)
2.d Idealised tetrahedral OH refined as rotating group:
 O4(H4), O5(H5A)
;
_olex2_submission_special_instructions 'No special instructions were received'

loop_
_space_group_symop_operation_xyz
'x, y, z'
'-x, -y, z+1/2'
'x+1/2, -y, z'
'-x+1/2, y, z+1/2'

loop_
_atom_site_label
_atom_site_type_symbol
_atom_site_fract_x
_atom_site_fract_y
_atom_site_fract_z
_atom_site_U_iso_or_equiv
_atom_site_adp_type
_atom_site_occupancy
_atom_site_site_symmetry_order
_atom_site_calc_flag
_atom_site_refinement_flags_posn
_atom_site_refinement_flags_adp
_atom_site_refinement_flags_occupancy
_atom_site_disorder_assembly
_atom_site_disorder_group
O1 O 0.21711(19) 0.7301(3) 0.43320(14) 0.0175(7) Uani 1 1 d . . . . .
O3 O 0.14343(19) 0.8433(2) 0.54385(13) 0.0143(6) Uani 1 1 d . . . . .
N1 N 0.3983(2) 0.6733(3) 0.47284(16) 0.0135(7) Uani 1 1 d . . . . .
N3 N 0.3074(2) 0.8608(3) 0.61862(16) 0.0134(7) Uani 1 1 d . . . . .
Ho1 Ho 0.27534(2) 0.81526(2) 0.50647(2) 0.01029(5) Uani 1 1 d . . . . .
C25 C 0.1005(3) 0.8385(3) 0.5956(2) 0.0150(9) Uani 1 1 d . . . . .
N4 N 0.2702(2) 0.6404(3) 0.57272(16) 0.0125(7) Uani 1 1 d . . . . .
C33 C 0.2594(3) 0.6696(4) 0.6366(2) 0.0131(9) Uani 1 1 d . . . . .
H33A H 0.272982 0.606065 0.661606 0.016 Uiso 1 1 calc R U . . .
H33B H 0.196256 0.689743 0.643939 0.016 Uiso 1 1 calc R U . . .
C43 C 0.3537(3) 0.5753(3) 0.56483(19) 0.0138(8) Uani 1 1 d . . . . .
H43A H 0.344106 0.502741 0.581647 0.017 Uiso 1 1 calc R U . . .
H43B H 0.403047 0.609510 0.587371 0.017 Uiso 1 1 calc R U . . .
C35 C 0.1518(3) 0.4944(3) 0.59163(18) 0.0135(8) Uani 1 1 d . . . . .
C23 C 0.2328(3) 0.9295(4) 0.6425(2) 0.0167(9) Uani 1 1 d . . . . .
H23A H 0.250644 0.955961 0.682449 0.020 Uiso 1 1 calc R U . . .
H23B H 0.226865 0.993001 0.616123 0.020 Uiso 1 1 calc R U . . .
C40 C 0.0834(3) 0.5194(4) 0.6318(2) 0.0167(9) Uani 1 1 d . . . . .
H40 H 0.061799 0.591045 0.633268 0.020 Uiso 1 1 calc R U . . .
N2 N 0.4394(2) 0.8922(3) 0.51787(15) 0.0145(9) Uani 1 1 d . . . . .
C36 C 0.1817(3) 0.3884(3) 0.58901(19) 0.0155(9) Uani 1 1 d . . . . .
C22 C 0.3895(3) 0.9278(4) 0.62233(19) 0.0173(9) Uani 1 1 d . . . . .
H22A H 0.410746 0.928903 0.664236 0.021 Uiso 1 1 calc R U . . .
H22B H 0.374488 1.002428 0.610876 0.021 Uiso 1 1 calc R U . . .
C11 C 0.5036(3) 0.8270(3) 0.4825(2) 0.0172(9) Uani 1 1 d . . . . .
H11A H 0.565290 0.845511 0.494886 0.021 Uiso 1 1 calc R U . . .
H11B H 0.497231 0.845483 0.439712 0.021 Uiso 1 1 calc R U . . .
O2 O 0.27330(18) 0.9711(2) 0.46004(14) 0.0171(7) Uani 1 1 d . . . . .
C4 C 0.1521(3) 0.5871(3) 0.37851(19) 0.0171(9) Uani 1 1 d . . . . .
C32 C 0.3197(3) 0.7622(3) 0.65563(19) 0.0153(9) Uani 1 1 d . . . . .
H32A H 0.307246 0.779894 0.697954 0.018 Uiso 1 1 calc R U . . .
H32B H 0.382835 0.738849 0.652846 0.018 Uiso 1 1 calc R U . . .
C39 C 0.0454(3) 0.4435(4) 0.66983(19) 0.0173(9) Uani 1 1 d . . . . .
C28 C 0.0145(4) 0.8250(4) 0.7087(3) 0.0217(12) Uani 1 1 d . . . . .
C38 C 0.0783(3) 0.3383(4) 0.6662(2) 0.0192(9) Uani 1 1 d . . . . .
H38 H 0.053031 0.284772 0.691258 0.023 Uiso 1 1 calc R U . . .
C2 C 0.3133(3) 0.6104(4) 0.38102(19) 0.0182(9) Uani 1 1 d . . . . .
C30 C -0.0303(3) 0.7430(4) 0.5463(2) 0.0194(10) Uani 1 1 d . . . . .
H30A H -0.004387 0.773534 0.509808 0.029 Uiso 1 1 calc R U . . .
H30B H -0.094576 0.758258 0.547372 0.029 Uiso 1 1 calc R U . . .
H30C H -0.020801 0.665196 0.546640 0.029 Uiso 1 1 calc R U . . .
C29 C 0.1000(3) 0.8696(4) 0.7032(2) 0.0211(10) Uani 1 1 d . . . . .
H29 H 0.129913 0.894729 0.737919 0.025 Uiso 1 1 calc R U . . .
C1 C 0.3938(3) 0.6695(4) 0.4056(2) 0.0183(9) Uani 1 1 d . . . . .
H1A H 0.448700 0.634505 0.390336 0.022 Uiso 1 1 calc R U . . .
H1B H 0.393047 0.743997 0.390104 0.022 Uiso 1 1 calc R U . . .
C44 C 0.3803(2) 0.5654(3) 0.5000(3) 0.0135(9) Uani 1 1 d . . . . .
H44A H 0.434637 0.520355 0.496849 0.016 Uiso 1 1 calc R U . . .
H44B H 0.331742 0.529428 0.477565 0.016 Uiso 1 1 calc R U . . .
C7 C 0.3230(3) 0.5231(4) 0.3435(2) 0.0213(10) Uani 1 1 d . . . . .
H7 H 0.381397 0.501448 0.331927 0.026 Uiso 1 1 calc R U . . .
C13 C 0.4210(3) 1.0261(3) 0.43508(19) 0.0150(9) Uani 1 1 d . . . . .
O4 O 0.2479(2) 0.3648(3) 0.54852(16) 0.0224(7) Uani 1 1 d . . . . .
H4 H 0.242764 0.300688 0.537424 0.034 Uiso 1 1 calc R U . . .
C18 C 0.4799(3) 1.0720(4) 0.3939(2) 0.0228(10) Uani 1 1 d . . . . .
H18 H 0.539142 1.089072 0.405911 0.027 Uiso 1 1 calc R U . . .
C6 C 0.2495(4) 0.4657(4) 0.3220(2) 0.0237(10) Uani 1 1 d . . . . .
C26 C 0.0144(3) 0.7927(4) 0.6005(2) 0.0166(9) Uani 1 1 d . . . . .
C41 C 0.1842(3) 0.1972(4) 0.6270(2) 0.0233(10) Uani 1 1 d . . . . .
H41A H 0.248612 0.199875 0.634937 0.035 Uiso 1 1 calc R U . . .
H41B H 0.173652 0.163970 0.587962 0.035 Uiso 1 1 calc R U . . .
H41C H 0.154660 0.154610 0.658153 0.035 Uiso 1 1 calc R U . . .
C37 C 0.1466(3) 0.3096(3) 0.6272(2) 0.0158(9) Uani 1 1 d . . . . .
C34 C 0.1886(3) 0.5818(3) 0.55111(19) 0.0144(8) Uani 1 1 d . . . . .
H34A H 0.202891 0.548984 0.511948 0.017 Uiso 1 1 calc R U . . .
H34B H 0.140680 0.635182 0.544323 0.017 Uiso 1 1 calc R U . . .
C5 C 0.1651(3) 0.4987(4) 0.3409(2) 0.0213(10) Uani 1 1 d . . . . .
H5 H 0.114288 0.459617 0.327643 0.026 Uiso 1 1 calc R U . . .
C21 C 0.4640(3) 0.8879(3) 0.58267(19) 0.0163(9) Uani 1 1 d . . . . .
H21A H 0.518043 0.932141 0.589433 0.020 Uiso 1 1 calc R U . . .
H21B H 0.478647 0.812905 0.593643 0.020 Uiso 1 1 calc R U . . .
C8 C 0.0603(3) 0.6194(4) 0.3989(2) 0.0248(11) Uani 1 1 d . . . . .
H8A H 0.015392 0.577281 0.377321 0.037 Uiso 1 1 calc R U . . .
H8B H 0.051107 0.695936 0.390798 0.037 Uiso 1 1 calc R U . . .
H8C H 0.054604 0.606157 0.441897 0.037 Uiso 1 1 calc R U . . .
C10 C 0.4896(3) 0.7076(3) 0.49029(19) 0.0169(10) Uani 1 1 d . . . . .
H10A H 0.533869 0.668484 0.465675 0.020 Uiso 1 1 calc R U . . .
H10B H 0.500028 0.688254 0.532627 0.020 Uiso 1 1 calc R U . . .
C3 C 0.2274(3) 0.6458(4) 0.3977(2) 0.0163(9) Uani 1 1 d . . . . .
C12 C 0.4482(3) 1.0069(3) 0.4988(2) 0.0157(9) Uani 1 1 d . . . . .
H12A H 0.511135 1.029728 0.504056 0.019 Uiso 1 1 calc R U . . .
H12B H 0.410724 1.052116 0.525259 0.019 Uiso 1 1 calc R U . . .
C17 C 0.4531(3) 1.0930(4) 0.3355(2) 0.0264(11) Uani 1 1 d . . . . .
C42 C -0.0256(3) 0.4745(4) 0.7145(2) 0.0259(11) Uani 1 1 d . . . . .
H42A H -0.050338 0.409635 0.732984 0.039 Uiso 1 1 calc R U . . .
H42B H -0.073493 0.513813 0.694104 0.039 Uiso 1 1 calc R U . . .
H42C H 0.000790 0.520241 0.745471 0.039 Uiso 1 1 calc R U . . .
O5 O 0.2334(2) 0.1888(3) 0.48196(17) 0.0279(9) Uani 1 1 d . . . . .
H5A H 0.239426 0.122463 0.476735 0.042 Uiso 1 1 calc R U . . .
C31 C -0.0304(4) 0.8165(4) 0.7691(3) 0.0340(13) Uani 1 1 d . . . . .
H31A H -0.021834 0.744017 0.785180 0.051 Uiso 1 1 calc R U . . .
H31B H -0.094522 0.830942 0.764832 0.051 Uiso 1 1 calc R U . . .
H31C H -0.003980 0.869024 0.796540 0.051 Uiso 1 1 calc R U . . .
C15 C 0.3062(3) 1.0184(4) 0.3586(2) 0.0218(10) Uani 1 1 d . . . . .
C27 C -0.0264(3) 0.7884(4) 0.6566(2) 0.0206(10) Uani 1 1 d . . . . .
H27 H -0.084952 0.759161 0.659327 0.025 Uiso 1 1 calc R U . . .
C16 C 0.3663(3) 1.0644(4) 0.3192(2) 0.0246(10) Uani 1 1 d . . . . .
H16 H 0.347531 1.077157 0.279271 0.030 Uiso 1 1 calc R U . . .
C19 C 0.2131(3) 0.9873(5) 0.3405(2) 0.0307(12) Uani 1 1 d . . . . .
H19A H 0.170146 1.037015 0.358687 0.046 Uiso 1 1 calc R U . . .
H19B H 0.200574 0.914119 0.354200 0.046 Uiso 1 1 calc R U . . .
H19C H 0.207710 0.990549 0.296915 0.046 Uiso 1 1 calc R U . . .
C9 C 0.2614(4) 0.3709(5) 0.2802(3) 0.0364(14) Uani 1 1 d . . . . .
H9A H 0.253490 0.394704 0.238772 0.055 Uiso 1 1 calc R U . . .
H9B H 0.216822 0.315731 0.289581 0.055 Uiso 1 1 calc R U . . .
H9C H 0.321558 0.340997 0.285165 0.055 Uiso 1 1 calc R U . . .
C45 C 0.2431(5) 0.2430(5) 0.4262(3) 0.0459(15) Uani 1 1 d . . . . .
H45A H 0.199582 0.214607 0.397547 0.069 Uiso 1 1 calc R U . . .
H45B H 0.303783 0.231705 0.410839 0.069 Uiso 1 1 calc R U . . .
H45C H 0.232733 0.320024 0.431895 0.069 Uiso 1 1 calc R U . . .
C24 C 0.1423(3) 0.8781(3) 0.6480(2) 0.0178(9) Uani 1 1 d . . . . .
C14 C 0.3331(3) 1.0030(3) 0.41844(19) 0.0150(9) Uani 1 1 d . . . . .
C20 C 0.5148(5) 1.1458(6) 0.2911(3) 0.0460(19) Uani 1 1 d . . . . .
H20A H 0.509896 1.109417 0.252434 0.069 Uiso 1 1 calc R U . . .
H20B H 0.576587 1.140923 0.305552 0.069 Uiso 1 1 calc R U . . .
H20C H 0.498204 1.221457 0.286537 0.069 Uiso 1 1 calc R U . . .

loop_
_atom_site_aniso_label
_atom_site_aniso_U_11
_atom_site_aniso_U_22
_atom_site_aniso_U_33
_atom_site_aniso_U_23
_atom_site_aniso_U_13
_atom_site_aniso_U_12
O1 0.0187(16) 0.0152(16) 0.0186(16) -0.0057(13) -0.0072(12) 0.0008(12)
O3 0.0096(14) 0.0177(15) 0.0156(15) 0.0004(12) 0.0018(12) 0.0066(12)
N1 0.0112(17) 0.0136(18) 0.0158(19) 0.0002(14) -0.0011(14) -0.0007(13)
N3 0.0155(17) 0.0079(17) 0.0168(19) 0.0012(14) -0.0028(14) -0.0007(14)
Ho1 0.01097(8) 0.00817(8) 0.01173(8) 0.00038(11) -0.00224(12) -0.00063(6)
C25 0.017(2) 0.009(2) 0.019(2) 0.0001(17) -0.0013(18) 0.0038(16)
N4 0.0138(18) 0.0088(18) 0.0148(18) -0.0004(14) -0.0010(14) -0.0021(13)
C33 0.014(2) 0.013(2) 0.012(2) 0.0028(17) -0.0012(18) -0.0007(17)
C43 0.013(2) 0.010(2) 0.018(2) 0.0011(16) -0.0023(16) 0.0033(16)
C35 0.014(2) 0.012(2) 0.015(2) 0.0004(16) -0.0037(16) 0.0007(16)
C23 0.022(2) 0.011(2) 0.018(2) -0.0035(17) -0.0008(18) 0.0038(17)
C40 0.015(2) 0.014(2) 0.022(2) -0.0024(17) -0.0022(18) 0.0023(17)
N2 0.0152(16) 0.0130(16) 0.015(3) 0.0024(13) -0.0025(13) -0.0016(13)
C36 0.015(2) 0.013(2) 0.019(2) -0.0024(17) -0.0015(18) 0.0005(17)
C22 0.021(2) 0.016(2) 0.015(2) 0.0011(17) -0.0068(18) -0.0052(18)
C11 0.012(2) 0.019(2) 0.021(2) 0.0007(17) -0.0033(17) -0.0013(17)
O2 0.0179(16) 0.0119(15) 0.0214(16) 0.0044(12) -0.0024(12) -0.0017(12)
C4 0.020(2) 0.017(2) 0.014(2) -0.0013(17) -0.0048(17) 0.0004(18)
C32 0.018(2) 0.016(2) 0.011(2) 0.0015(16) -0.0033(17) -0.0017(18)
C39 0.014(2) 0.021(2) 0.017(2) -0.0018(18) -0.0010(17) -0.0036(18)
C28 0.026(3) 0.015(3) 0.024(3) -0.0002(19) 0.009(2) 0.002(2)
C38 0.020(2) 0.019(2) 0.019(2) 0.0036(18) -0.0018(19) -0.0038(18)
C2 0.016(2) 0.023(2) 0.015(2) -0.0001(18) 0.0001(17) -0.0018(19)
C30 0.015(2) 0.016(2) 0.027(3) -0.0018(18) -0.0025(18) 0.0005(18)
C29 0.029(2) 0.016(2) 0.019(2) -0.0034(17) 0.0000(19) 0.0053(19)
C1 0.017(2) 0.024(2) 0.014(2) 0.0008(18) 0.0018(18) -0.0015(18)
C44 0.0119(16) 0.0094(16) 0.019(3) 0.000(2) 0.001(2) 0.0007(13)
C7 0.022(2) 0.026(3) 0.016(2) -0.0052(18) 0.0035(19) 0.000(2)
C13 0.023(2) 0.0076(19) 0.015(2) -0.0003(15) 0.0004(17) -0.0021(17)
O4 0.0221(16) 0.0112(16) 0.034(2) -0.0059(14) 0.0085(14) -0.0009(13)
C18 0.023(2) 0.021(2) 0.024(2) 0.006(2) 0.004(2) 0.0000(19)
C6 0.030(2) 0.024(3) 0.017(2) -0.0069(19) -0.001(2) -0.002(2)
C26 0.013(2) 0.015(2) 0.022(2) 0.0010(17) 0.0011(18) 0.0043(17)
C41 0.026(3) 0.013(2) 0.031(3) 0.0034(19) -0.006(2) -0.0011(19)
C37 0.015(2) 0.012(2) 0.020(2) 0.0012(17) -0.0064(17) 0.0002(16)
C34 0.013(2) 0.010(2) 0.020(2) -0.0003(16) -0.0037(17) -0.0004(16)
C5 0.024(2) 0.023(2) 0.017(2) -0.0055(18) -0.0014(19) -0.0030(19)
C21 0.016(2) 0.014(2) 0.019(2) 0.0036(17) -0.0056(17) -0.0035(17)
C8 0.018(2) 0.026(3) 0.031(3) -0.011(2) -0.007(2) 0.0004(19)
C10 0.0094(18) 0.017(2) 0.024(3) 0.0002(16) -0.0027(15) 0.0005(16)
C3 0.021(3) 0.018(2) 0.010(2) -0.0015(19) -0.0014(18) 0.0000(18)
C12 0.0177(18) 0.0118(17) 0.018(3) 0.0009(19) -0.003(2) -0.0052(14)
C17 0.030(3) 0.030(3) 0.019(2) 0.008(2) 0.008(2) 0.008(2)
C42 0.026(3) 0.030(3) 0.022(2) -0.004(2) 0.005(2) -0.004(2)
O5 0.033(2) 0.020(2) 0.0301(19) -0.0044(13) 0.0070(15) 0.0023(15)
C31 0.036(3) 0.038(3) 0.028(3) -0.002(2) 0.012(2) 0.001(2)
C15 0.030(3) 0.016(2) 0.019(2) -0.0015(18) -0.004(2) 0.005(2)
C27 0.017(2) 0.017(2) 0.028(3) 0.0017(19) 0.0034(19) 0.0036(18)
C16 0.037(3) 0.024(3) 0.014(2) 0.0030(19) 0.001(2) 0.012(2)
C19 0.033(3) 0.033(3) 0.026(3) 0.002(2) -0.014(2) 0.001(2)
C9 0.038(3) 0.038(3) 0.034(3) -0.022(3) 0.003(3) -0.001(3)
C45 0.076(4) 0.025(3) 0.037(3) -0.001(3) 0.010(3) 0.011(3)
C24 0.022(2) 0.011(2) 0.020(2) -0.0013(17) 0.0004(18) 0.0035(18)
C14 0.021(2) 0.0067(19) 0.018(2) 0.0001(16) 0.0020(18) 0.0008(17)
C20 0.046(4) 0.060(5) 0.033(4) 0.023(4) 0.016(3) 0.007(4)

loop_
_atom_type_symbol
_atom_type_description
_atom_type_scat_dispersion_real
_atom_type_scat_dispersion_imag
_atom_type_scat_source
C C 0.0033 0.0016 'International Tables Vol C Tables 4.2.6.8 and 6.1.1.4'
H H 0.0000 0.0000 'International Tables Vol C Tables 4.2.6.8 and 6.1.1.4'
Ho Ho -0.2175 4.6783 'International Tables Vol C Tables 4.2.6.8 and 6.1.1.4'
N N 0.0061 0.0033 'International Tables Vol C Tables 4.2.6.8 and 6.1.1.4'
O O 0.0106 0.0060 'International Tables Vol C Tables 4.2.6.8 and 6.1.1.4'

loop_
_geom_angle_atom_site_label_1
_geom_angle_atom_site_label_2
_geom_angle_atom_site_label_3
_geom_angle
_geom_angle_site_symmetry_1
_geom_angle_site_symmetry_3
_geom_angle_publ_flag
C3 O1 Ho1 143.7(3) . . ?
C25 O3 Ho1 140.3(3) . . ?
C1 N1 Ho1 105.8(2) . . ?
C44 N1 Ho1 110.9(2) . . ?
C44 N1 C1 111.7(4) . . ?
C10 N1 Ho1 111.7(2) . . ?
C10 N1 C1 108.2(3) . . ?
C10 N1 C44 108.5(3) . . ?
C23 N3 Ho1 109.1(2) . . ?
C22 N3 Ho1 109.0(2) . . ?
C22 N3 C23 105.8(3) . . ?
C22 N3 C32 109.2(3) . . ?
C32 N3 Ho1 112.1(2) . . ?
C32 N3 C23 111.3(3) . . ?
O1 Ho1 O3 90.31(11) . . ?
O1 Ho1 N1 74.60(11) . . ?
O1 Ho1 N3 156.54(12) . . ?
O1 Ho1 N4 90.52(12) . . ?
O1 Ho1 N2 129.13(11) . . ?
O1 Ho1 O2 94.03(12) . . ?
O3 Ho1 N1 147.58(11) . . ?
O3 Ho1 N3 76.23(11) . . ?
O3 Ho1 N4 83.68(11) . . ?
O3 Ho1 N2 138.33(11) . . ?
O3 Ho1 O2 91.57(11) . . ?
N3 Ho1 N1 106.79(11) . . ?
N3 Ho1 N4 69.22(11) . . ?
N3 Ho1 N2 70.08(11) . . ?
N4 Ho1 N1 68.26(11) . . ?
N4 Ho1 N2 105.79(10) . . ?
N2 Ho1 N1 68.11(10) . . ?
O2 Ho1 N1 117.54(11) . . ?
O2 Ho1 N3 105.30(11) . . ?
O2 Ho1 N4 173.44(11) . . ?
O2 Ho1 N2 74.88(10) . . ?
O3 C25 C26 121.8(4) . . ?
O3 C25 C24 119.6(4) . . ?
C26 C25 C24 118.6(4) . . ?
C33 N4 Ho1 110.0(2) . . ?
C33 N4 C43 109.7(3) . . ?
C33 N4 C34 109.9(3) . . ?
C43 N4 Ho1 110.9(2) . . ?
C43 N4 C34 112.1(3) . . ?
C34 N4 Ho1 104.2(2) . . ?
N4 C33 H33A 109.0 . . ?
N4 C33 H33B 109.0 . . ?
N4 C33 C32 112.9(4) . . ?
H33A C33 H33B 107.8 . . ?
C32 C33 H33A 109.0 . . ?
C32 C33 H33B 109.0 . . ?
N4 C43 H43A 109.2 . . ?
N4 C43 H43B 109.2 . . ?
N4 C43 C44 112.2(3) . . ?
H43A C43 H43B 107.9 . . ?
C44 C43 H43A 109.2 . . ?
C44 C43 H43B 109.2 . . ?
C40 C35 C34 119.3(4) . . ?
C36 C35 C40 118.2(4) . . ?
C36 C35 C34 122.5(4) . . ?
N3 C23 H23A 108.0 . . ?
N3 C23 H23B 108.0 . . ?
H23A C23 H23B 107.3 . . ?
C24 C23 N3 117.0(4) . . ?
C24 C23 H23A 108.0 . . ?
C24 C23 H23B 108.0 . . ?
C35 C40 H40 118.6 . . ?
C39 C40 C35 122.7(4) . . ?
C39 C40 H40 118.6 . . ?
C11 N2 Ho1 110.5(2) . . ?
C11 N2 C21 109.7(3) . . ?
C11 N2 C12 108.3(3) . . ?
C21 N2 Ho1 107.9(2) . . ?
C21 N2 C12 106.8(3) . . ?
C12 N2 Ho1 113.5(2) . . ?
C35 C36 C37 121.1(4) . . ?
O4 C36 C35 117.4(4) . . ?
O4 C36 C37 121.4(4) . . ?
N3 C22 H22A 109.0 . . ?
N3 C22 H22B 109.0 . . ?
N3 C22 C21 113.0(4) . . ?
H22A C22 H22B 107.8 . . ?
C21 C22 H22A 109.0 . . ?
C21 C22 H22B 109.0 . . ?
N2 C11 H11A 109.0 . . ?
N2 C11 H11B 109.0 . . ?
N2 C11 C10 112.8(4) . . ?
H11A C11 H11B 107.8 . . ?
C10 C11 H11A 109.0 . . ?
C10 C11 H11B 109.0 . . ?
C14 O2 Ho1 125.1(3) . . ?
C5 C4 C8 121.4(4) . . ?
C5 C4 C3 118.7(4) . . ?
C3 C4 C8 119.9(4) . . ?
N3 C32 C33 113.3(3) . . ?
N3 C32 H32A 108.9 . . ?
N3 C32 H32B 108.9 . . ?
C33 C32 H32A 108.9 . . ?
C33 C32 H32B 108.9 . . ?
H32A C32 H32B 107.7 . . ?
C40 C39 C38 117.2(4) . . ?
C40 C39 C42 121.1(4) . . ?
C38 C39 C42 121.7(4) . . ?
C29 C28 C31 120.8(5) . . ?
C27 C28 C29 117.2(5) . . ?
C27 C28 C31 122.0(5) . . ?
C39 C38 H38 118.8 . . ?
C37 C38 C39 122.3(4) . . ?
C37 C38 H38 118.8 . . ?
C7 C2 C1 121.3(4) . . ?
C7 C2 C3 120.2(4) . . ?
C3 C2 C1 118.5(4) . . ?
H30A C30 H30B 109.5 . . ?
H30A C30 H30C 109.5 . . ?
H30B C30 H30C 109.5 . . ?
C26 C30 H30A 109.5 . . ?
C26 C30 H30B 109.5 . . ?
C26 C30 H30C 109.5 . . ?
C28 C29 H29 119.2 . . ?
C24 C29 C28 121.6(5) . . ?
C24 C29 H29 119.2 . . ?
N1 C1 C2 114.4(4) . . ?
N1 C1 H1A 108.7 . . ?
N1 C1 H1B 108.7 . . ?
C2 C1 H1A 108.7 . . ?
C2 C1 H1B 108.7 . . ?
H1A C1 H1B 107.6 . . ?
N1 C44 C43 111.3(3) . . ?
N1 C44 H44A 109.4 . . ?
N1 C44 H44B 109.4 . . ?
C43 C44 H44A 109.4 . . ?
C43 C44 H44B 109.4 . . ?
H44A C44 H44B 108.0 . . ?
C2 C7 H7 119.0 . . ?
C2 C7 C6 122.0(4) . . ?
C6 C7 H7 119.0 . . ?
C18 C13 C12 121.4(4) . . ?
C14 C13 C18 120.1(4) . . ?
C14 C13 C12 118.4(4) . . ?
C36 O4 H4 109.5 . . ?
C13 C18 H18 119.5 . . ?
C17 C18 C13 121.0(4) . . ?
C17 C18 H18 119.5 . . ?
C7 C6 C9 121.2(5) . . ?
C5 C6 C7 117.2(4) . . ?
C5 C6 C9 121.6(5) . . ?
C25 C26 C30 120.3(4) . . ?
C27 C26 C25 118.9(4) . . ?
C27 C26 C30 120.7(4) . . ?
H41A C41 H41B 109.5 . . ?
H41A C41 H41C 109.5 . . ?
H41B C41 H41C 109.5 . . ?
C37 C41 H41A 109.5 . . ?
C37 C41 H41B 109.5 . . ?
C37 C41 H41C 109.5 . . ?
C36 C37 C41 120.6(4) . . ?
C38 C37 C36 118.5(4) . . ?
C38 C37 C41 120.9(4) . . ?
N4 C34 C35 116.8(3) . . ?
N4 C34 H34A 108.1 . . ?
N4 C34 H34B 108.1 . . ?
C35 C34 H34A 108.1 . . ?
C35 C34 H34B 108.1 . . ?
H34A C34 H34B 107.3 . . ?
C4 C5 H5 118.6 . . ?
C6 C5 C4 122.8(4) . . ?
C6 C5 H5 118.6 . . ?
N2 C21 C22 112.1(3) . . ?
N2 C21 H21A 109.2 . . ?
N2 C21 H21B 109.2 . . ?
C22 C21 H21A 109.2 . . ?
C22 C21 H21B 109.2 . . ?
H21A C21 H21B 107.9 . . ?
C4 C8 H8A 109.5 . . ?
C4 C8 H8B 109.5 . . ?
C4 C8 H8C 109.5 . . ?
H8A C8 H8B 109.5 . . ?
H8A C8 H8C 109.5 . . ?
H8B C8 H8C 109.5 . . ?
N1 C10 C11 112.4(3) . . ?
N1 C10 H10A 109.1 . . ?
N1 C10 H10B 109.1 . . ?
C11 C10 H10A 109.1 . . ?
C11 C10 H10B 109.1 . . ?
H10A C10 H10B 107.9 . . ?
O1 C3 C4 120.1(4) . . ?
O1 C3 C2 120.8(4) . . ?
C2 C3 C4 119.0(4) . . ?
N2 C12 C13 113.5(3) . . ?
N2 C12 H12A 108.9 . . ?
N2 C12 H12B 108.9 . . ?
C13 C12 H12A 108.9 . . ?
C13 C12 H12B 108.9 . . ?
H12A C12 H12B 107.7 . . ?
C18 C17 C16 117.7(4) . . ?
C18 C17 C20 121.6(5) . . ?
C16 C17 C20 120.7(5) . . ?
C39 C42 H42A 109.5 . . ?
C39 C42 H42B 109.5 . . ?
C39 C42 H42C 109.5 . . ?
H42A C42 H42B 109.5 . . ?
H42A C42 H42C 109.5 . . ?
H42B C42 H42C 109.5 . . ?
C45 O5 H5A 109.5 . . ?
C28 C31 H31A 109.5 . . ?
C28 C31 H31B 109.5 . . ?
C28 C31 H31C 109.5 . . ?
H31A C31 H31B 109.5 . . ?
H31A C31 H31C 109.5 . . ?
H31B C31 H31C 109.5 . . ?
C16 C15 C19 122.6(4) . . ?
C16 C15 C14 118.4(5) . . ?
C14 C15 C19 119.0(4) . . ?
C28 C27 C26 123.2(5) . . ?
C28 C27 H27 118.4 . . ?
C26 C27 H27 118.4 . . ?
C17 C16 H16 118.5 . . ?
C15 C16 C17 123.0(4) . . ?
C15 C16 H16 118.5 . . ?
C15 C19 H19A 109.5 . . ?
C15 C19 H19B 109.5 . . ?
C15 C19 H19C 109.5 . . ?
H19A C19 H19B 109.5 . . ?
H19A C19 H19C 109.5 . . ?
H19B C19 H19C 109.5 . . ?
C6 C9 H9A 109.5 . . ?
C6 C9 H9B 109.5 . . ?
C6 C9 H9C 109.5 . . ?
H9A C9 H9B 109.5 . . ?
H9A C9 H9C 109.5 . . ?
H9B C9 H9C 109.5 . . ?
O5 C45 H45A 109.5 . . ?
O5 C45 H45B 109.5 . . ?
O5 C45 H45C 109.5 . . ?
H45A C45 H45B 109.5 . . ?
H45A C45 H45C 109.5 . . ?
H45B C45 H45C 109.5 . . ?
C25 C24 C23 118.5(4) . . ?
C29 C24 C25 120.5(4) . . ?
C29 C24 C23 121.1(4) . . ?
O2 C14 C13 120.0(4) . . ?
O2 C14 C15 120.4(4) . . ?
C13 C14 C15 119.5(4) . . ?
C17 C20 H20A 109.5 . . ?
C17 C20 H20B 109.5 . . ?
C17 C20 H20C 109.5 . . ?
H20A C20 H20B 109.5 . . ?
H20A C20 H20C 109.5 . . ?
H20B C20 H20C 109.5 . . ?

loop_
_geom_bond_atom_site_label_1
_geom_bond_atom_site_label_2
_geom_bond_distance
_geom_bond_site_symmetry_2
_geom_bond_publ_flag
O1 Ho1 2.138(3) . ?
O1 C3 1.325(6) . ?
O3 Ho1 2.171(3) . ?
O3 C25 1.326(5) . ?
N1 Ho1 2.660(3) . ?
N1 C1 1.508(6) . ?
N1 C44 1.500(5) . ?
N1 C10 1.482(5) . ?
N3 Ho1 2.617(3) . ?
N3 C23 1.504(6) . ?
N3 C22 1.487(5) . ?
N3 C32 1.493(5) . ?
Ho1 N4 2.636(4) . ?
Ho1 N2 2.646(3) . ?
Ho1 O2 2.202(3) . ?
C25 C26 1.412(6) . ?
C25 C24 1.417(6) . ?
N4 C33 1.484(6) . ?
N4 C43 1.499(5) . ?
N4 C34 1.501(5) . ?
C33 H33A 0.9900 . ?
C33 H33B 0.9900 . ?
C33 C32 1.525(6) . ?
C43 H43A 0.9900 . ?
C43 H43B 0.9900 . ?
C43 C44 1.509(7) . ?
C35 C40 1.398(6) . ?
C35 C36 1.395(6) . ?
C35 C34 1.520(6) . ?
C23 H23A 0.9900 . ?
C23 H23B 0.9900 . ?
C23 C24 1.502(6) . ?
C40 H40 0.9500 . ?
C40 C39 1.392(6) . ?
N2 C11 1.485(6) . ?
N2 C21 1.497(5) . ?
N2 C12 1.497(5) . ?
C36 O4 1.373(5) . ?
C36 C37 1.403(6) . ?
C22 H22A 0.9900 . ?
C22 H22B 0.9900 . ?
C22 C21 1.509(6) . ?
C11 H11A 0.9900 . ?
C11 H11B 0.9900 . ?
C11 C10 1.512(6) . ?
O2 C14 1.350(5) . ?
C4 C5 1.400(6) . ?
C4 C8 1.500(6) . ?
C4 C3 1.410(6) . ?
C32 H32A 0.9900 . ?
C32 H32B 0.9900 . ?
C39 C38 1.401(6) . ?
C39 C42 1.509(6) . ?
C28 C29 1.400(8) . ?
C28 C31 1.513(8) . ?
C28 C27 1.394(8) . ?
C38 H38 0.9500 . ?
C38 C37 1.391(7) . ?
C2 C1 1.515(6) . ?
C2 C7 1.382(6) . ?
C2 C3 1.408(6) . ?
C30 H30A 0.9800 . ?
C30 H30B 0.9800 . ?
C30 H30C 0.9800 . ?
C30 C26 1.517(6) . ?
C29 H29 0.9500 . ?
C29 C24 1.390(6) . ?
C1 H1A 0.9900 . ?
C1 H1B 0.9900 . ?
C44 H44A 0.9900 . ?
C44 H44B 0.9900 . ?
C7 H7 0.9500 . ?
C7 C6 1.396(7) . ?
C13 C18 1.397(6) . ?
C13 C12 1.503(7) . ?
C13 C14 1.396(6) . ?
O4 H4 0.8400 . ?
C18 H18 0.9500 . ?
C18 C17 1.392(7) . ?
C6 C5 1.392(7) . ?
C6 C9 1.517(7) . ?
C26 C27 1.397(6) . ?
C41 H41A 0.9800 . ?
C41 H41B 0.9800 . ?
C41 H41C 0.9800 . ?
C41 C37 1.509(6) . ?
C34 H34A 0.9900 . ?
C34 H34B 0.9900 . ?
C5 H5 0.9500 . ?
C21 H21A 0.9900 . ?
C21 H21B 0.9900 . ?
C8 H8A 0.9800 . ?
C8 H8B 0.9800 . ?
C8 H8C 0.9800 . ?
C10 H10A 0.9900 . ?
C10 H10B 0.9900 . ?
C12 H12A 0.9900 . ?
C12 H12B 0.9900 . ?
C17 C16 1.394(7) . ?
C17 C20 1.507(8) . ?
C42 H42A 0.9800 . ?
C42 H42B 0.9800 . ?
C42 H42C 0.9800 . ?
O5 H5A 0.8400 . ?
O5 C45 1.426(7) . ?
C31 H31A 0.9800 . ?
C31 H31B 0.9800 . ?
C31 H31C 0.9800 . ?
C15 C16 1.382(7) . ?
C15 C19 1.500(7) . ?
C15 C14 1.412(6) . ?
C27 H27 0.9500 . ?
C16 H16 0.9500 . ?
C19 H19A 0.9800 . ?
C19 H19B 0.9800 . ?
C19 H19C 0.9800 . ?
C9 H9A 0.9800 . ?
C9 H9B 0.9800 . ?
C9 H9C 0.9800 . ?
C45 H45A 0.9800 . ?
C45 H45B 0.9800 . ?
C45 H45C 0.9800 . ?
C20 H20A 0.9800 . ?
C20 H20B 0.9800 . ?
C20 H20C 0.9800 . ?

loop_
_geom_torsion_atom_site_label_1
_geom_torsion_atom_site_label_2
_geom_torsion_atom_site_label_3
_geom_torsion_atom_site_label_4
_geom_torsion
_geom_torsion_site_symmetry_1
_geom_torsion_site_symmetry_2
_geom_torsion_site_symmetry_3
_geom_torsion_site_symmetry_4
_geom_torsion_publ_flag
O3 C25 C26 C30 2.5(6) . . . . ?
O3 C25 C26 C27 178.8(4) . . . . ?
O3 C25 C24 C23 3.0(6) . . . . ?
O3 C25 C24 C29 -177.2(4) . . . . ?
N3 C23 C24 C25 -60.8(5) . . . . ?
N3 C23 C24 C29 119.3(5) . . . . ?
N3 C22 C21 N2 63.2(5) . . . . ?
Ho1 O1 C3 C4 143.6(4) . . . . ?
Ho1 O1 C3 C2 -33.1(8) . . . . ?
Ho1 O3 C25 C26 -135.6(4) . . . . ?
Ho1 O3 C25 C24 43.1(6) . . . . ?
Ho1 N1 C1 C2 -74.4(4) . . . . ?
Ho1 N1 C44 C43 -42.8(4) . . . . ?
Ho1 N1 C10 C11 -39.1(4) . . . . ?
Ho1 N3 C23 C24 67.2(4) . . . . ?
Ho1 N3 C22 C21 -43.8(4) . . . . ?
Ho1 N3 C32 C33 -36.0(4) . . . . ?
Ho1 N4 C33 C32 -44.3(4) . . . . ?
Ho1 N4 C43 C44 -44.7(4) . . . . ?
Ho1 N4 C34 C35 -163.0(3) . . . . ?
Ho1 N2 C11 C10 -45.2(4) . . . . ?
Ho1 N2 C21 C22 -44.9(4) . . . . ?
Ho1 N2 C12 C13 -58.2(4) . . . . ?
Ho1 O2 C14 C13 -69.8(5) . . . . ?
Ho1 O2 C14 C15 113.5(4) . . . . ?
C25 C26 C27 C28 -1.6(7) . . . . ?
N4 C33 C32 N3 56.0(5) . . . . ?
N4 C43 C44 N1 60.5(4) . . . . ?
C33 N4 C43 C44 -166.4(3) . . . . ?
C33 N4 C34 C35 -45.1(5) . . . . ?
C43 N4 C33 C32 77.9(4) . . . . ?
C43 N4 C34 C35 77.1(5) . . . . ?
C35 C40 C39 C38 -0.5(6) . . . . ?
C35 C40 C39 C42 177.3(4) . . . . ?
C35 C36 C37 C38 2.7(6) . . . . ?
C35 C36 C37 C41 -175.5(4) . . . . ?
C23 N3 C22 C21 -161.0(3) . . . . ?
C23 N3 C32 C33 86.5(4) . . . . ?
C40 C35 C36 O4 178.8(4) . . . . ?
C40 C35 C36 C37 -2.4(6) . . . . ?
C40 C35 C34 N4 94.3(5) . . . . ?
C40 C39 C38 C37 0.8(6) . . . . ?
N2 C11 C10 N1 58.6(5) . . . . ?
C36 C35 C40 C39 1.3(6) . . . . ?
C36 C35 C34 N4 -87.9(5) . . . . ?
C22 N3 C23 C24 -175.6(4) . . . . ?
C22 N3 C32 C33 -157.0(4) . . . . ?
C11 N2 C21 C22 -165.3(3) . . . . ?
C11 N2 C12 C13 64.9(4) . . . . ?
C32 N3 C23 C24 -57.1(5) . . . . ?
C32 N3 C22 C21 79.1(4) . . . . ?
C39 C38 C37 C36 -1.9(7) . . . . ?
C39 C38 C37 C41 176.3(4) . . . . ?
C28 C29 C24 C25 -1.9(7) . . . . ?
C28 C29 C24 C23 178.0(4) . . . . ?
C2 C7 C6 C5 -1.2(7) . . . . ?
C2 C7 C6 C9 179.2(5) . . . . ?
C30 C26 C27 C28 174.7(4) . . . . ?
C29 C28 C27 C26 1.2(7) . . . . ?
C1 N1 C44 C43 -160.5(3) . . . . ?
C1 N1 C10 C11 77.0(4) . . . . ?
C1 C2 C7 C6 178.0(4) . . . . ?
C1 C2 C3 O1 1.1(7) . . . . ?
C1 C2 C3 C4 -175.7(4) . . . . ?
C44 N1 C1 C2 46.4(5) . . . . ?
C44 N1 C10 C11 -161.7(4) . . . . ?
C7 C2 C1 N1 -122.0(5) . . . . ?
C7 C2 C3 O1 -179.4(4) . . . . ?
C7 C2 C3 C4 3.9(7) . . . . ?
C7 C6 C5 C4 1.6(7) . . . . ?
C13 C18 C17 C16 -1.5(7) . . . . ?
C13 C18 C17 C20 177.9(5) . . . . ?
O4 C36 C37 C38 -178.6(4) . . . . ?
O4 C36 C37 C41 3.2(6) . . . . ?
C18 C13 C12 N2 -123.0(4) . . . . ?
C18 C13 C14 O2 -171.8(4) . . . . ?
C18 C13 C14 C15 4.9(6) . . . . ?
C18 C17 C16 C15 1.1(8) . . . . ?
C26 C25 C24 C23 -178.3(4) . . . . ?
C26 C25 C24 C29 1.5(6) . . . . ?
C34 N4 C33 C32 -158.5(4) . . . . ?
C34 N4 C43 C44 71.2(4) . . . . ?
C34 C35 C40 C39 179.2(4) . . . . ?
C34 C35 C36 O4 1.0(6) . . . . ?
C34 C35 C36 C37 179.8(4) . . . . ?
C5 C4 C3 O1 179.8(4) . . . . ?
C5 C4 C3 C2 -3.4(7) . . . . ?
C21 N2 C11 C10 73.7(4) . . . . ?
C21 N2 C12 C13 -177.0(3) . . . . ?
C8 C4 C5 C6 -178.9(5) . . . . ?
C8 C4 C3 O1 -0.6(7) . . . . ?
C8 C4 C3 C2 176.2(4) . . . . ?
C10 N1 C1 C2 165.7(4) . . . . ?
C10 N1 C44 C43 80.3(4) . . . . ?
C3 C4 C5 C6 0.6(7) . . . . ?
C3 C2 C1 N1 57.5(6) . . . . ?
C3 C2 C7 C6 -1.6(7) . . . . ?
C12 N2 C11 C10 -170.1(3) . . . . ?
C12 N2 C21 C22 77.5(4) . . . . ?
C12 C13 C18 C17 -177.7(4) . . . . ?
C12 C13 C14 O2 4.4(6) . . . . ?
C12 C13 C14 C15 -178.9(4) . . . . ?
C42 C39 C38 C37 -177.0(4) . . . . ?
C31 C28 C29 C24 -180.0(5) . . . . ?
C31 C28 C27 C26 -178.3(5) . . . . ?
C27 C28 C29 C24 0.5(7) . . . . ?
C16 C15 C14 O2 171.6(4) . . . . ?
C16 C15 C14 C13 -5.2(6) . . . . ?
C19 C15 C16 C17 -179.6(5) . . . . ?
C19 C15 C14 O2 -6.7(6) . . . . ?
C19 C15 C14 C13 176.5(4) . . . . ?
C9 C6 C5 C4 -178.7(5) . . . . ?
C24 C25 C26 C30 -176.1(4) . . . . ?
C24 C25 C26 C27 0.2(6) . . . . ?
C14 C13 C18 C17 -1.6(7) . . . . ?
C14 C13 C12 N2 60.9(5) . . . . ?
C14 C15 C16 C17 2.2(7) . . . . ?
C20 C17 C16 C15 -178.2(5) . . . . ?
